data_2201341
loop_
_publ_author_name
'Jian-Feng Li'
'Lin-Hong Weng'
'Shu-Ping Huang'
'Hong-Bo Tong'
'Jian-Ping Guo'
'Dian-Sheng Liu'

_publ_section_title
;
 (1<i>R</i>,2<i>R</i>)-({-})-1,2-Dibenzamidino-cyclohexane
;
_journal_issue 10
_journal_name_full 'Acta Crystallographica Section E'
_journal_page_first o1078
_journal_page_last o1080
_journal_paper_doi 10.1107/S1600536802016045
_journal_volume 58
_journal_year 2002
_chemical_formula_sum 'C20 H24 N4'
_chemical_formula_weight 320.43
_chemical_name_systematic
;
 ?
;
_space_group_IT_number 19
_symmetry_cell_setting orthorhombic
_symmetry_space_group_name_Hall 'P 2ac 2ab'
_symmetry_space_group_name_H-M 'P 21 21 21'
_atom_sites_solution_hydrogens geom
_atom_sites_solution_primary direct
_atom_sites_solution_secondary difmap
_cell_angle_alpha 90.00
_cell_angle_beta 90.00
_cell_angle_gamma 90.00
_cell_formula_units_Z 4
_cell_length_a 8.696(5)
_cell_length_b 8.698(5)
_cell_length_c 22.806(13)
_cell_measurement_reflns_used 9871
_cell_measurement_temperature 173(2)
_cell_measurement_theta_max 19.45
_cell_measurement_theta_min 2.49
_cell_volume 1725.0(17)
_computing_cell_refinement 'SAINT (Siemens, 1996)'
_computing_data_collection 'SMART (Siemens, 1996)'
_computing_data_reduction SAINT
_computing_molecular_graphics 'ORTEP-3 (Farrugia, 1997)'
_computing_publication_material SHELXL97
_computing_structure_refinement 'SHELXL97 (Sheldrick, 1997)'
_computing_structure_solution 'SHELXS97 (Sheldrick, 1990)'
_diffrn_ambient_temperature 173(2)
_diffrn_measured_fraction_theta_full 0.998
_diffrn_measured_fraction_theta_max 0.998
_diffrn_measurement_device_type 'Siemens SMART CCD diffractometer'
_diffrn_measurement_method \w
_diffrn_radiation_monochromator graphite
_diffrn_radiation_source 'fine-focus sealed tube'
_diffrn_radiation_type MoK\a
_diffrn_radiation_wavelength 0.71073
_diffrn_reflns_av_R_equivalents 0.0984
_diffrn_reflns_av_sigmaI/netI 0.0769
_diffrn_reflns_limit_h_max 8
_diffrn_reflns_limit_h_min -10
_diffrn_reflns_limit_k_max 10
_diffrn_reflns_limit_k_min -10
_diffrn_reflns_limit_l_max 25
_diffrn_reflns_limit_l_min -27
_diffrn_reflns_number 7152
_diffrn_reflns_theta_full 25.01
_diffrn_reflns_theta_max 25.01
_diffrn_reflns_theta_min 1.79
_diffrn_standards_number 0
_exptl_absorpt_coefficient_mu 0.075
_exptl_absorpt_correction_T_max 0.993
_exptl_absorpt_correction_T_min 0.985
_exptl_absorpt_correction_type multi-scan
_exptl_absorpt_process_details '(SADABS; Sheldrick, 1996)'
_exptl_crystal_colour colorless
_exptl_crystal_density_diffrn 1.234
_exptl_crystal_density_method 'not measured'
_exptl_crystal_description block
_exptl_crystal_F_000 688
_exptl_crystal_size_max 0.20
_exptl_crystal_size_mid 0.10
_exptl_crystal_size_min 0.10
_refine_diff_density_max 0.190
_refine_diff_density_min -0.211
_refine_ls_extinction_method none
_refine_ls_goodness_of_fit_ref 1.057
_refine_ls_hydrogen_treatment mixed
_refine_ls_matrix_type full
_refine_ls_number_parameters 233
_refine_ls_number_reflns 1773
_refine_ls_number_restraints 0
_refine_ls_restrained_S_all 1.057
_refine_ls_R_factor_all 0.0705
_refine_ls_R_factor_gt 0.0587
_refine_ls_shift/su_max 0.000
_refine_ls_shift/su_mean 0.000
_refine_ls_structure_factor_coef Fsqd
_refine_ls_weighting_details 'calc w = 1/[\s^2^(Fo^2^)+(0.0443P)^2^] where P = (Fo^2^+2Fc^2^)/3'
_refine_ls_weighting_scheme calc
_refine_ls_wR_factor_gt 0.1142
_refine_ls_wR_factor_ref 0.1190
_reflns_number_gt 1505
_reflns_number_total 1773
_reflns_threshold_expression I>2\s(I)
_cod_data_source_file cf6198.cif
_cod_data_source_block I
_cod_original_cell_volume 1725.1(17)
_cod_database_code 2201341
_cod_database_fobs_code 2201341

loop_
_symmetry_equiv_pos_as_xyz
'x, y, z'
'-x+1/2, -y, z+1/2'
'-x, y+1/2, -z+1/2'
'x+1/2, -y+1/2, -z'

loop_
_atom_site_label
_atom_site_fract_x
_atom_site_fract_y
_atom_site_fract_z
_atom_site_U_iso_or_equiv
_atom_site_adp_type
_atom_site_calc_flag
_atom_site_refinement_flags
_atom_site_occupancy
_atom_site_disorder_assembly
_atom_site_disorder_group
_atom_site_type_symbol
C1 0.6641(4) 1.1146(5) -0.07579(17) 0.0281(10) Uani d . 1 . . C
H1A 0.6654 1.2138 -0.0952 0.034 Uiso calc R 1 . . H
H1B 0.7203 1.0422 -0.1000 0.034 Uiso calc R 1 . . H
C2 0.4994(5) 1.0606(5) -0.06898(17) 0.0296(10) Uani d . 1 . . C
H2A 0.4535 1.0475 -0.1074 0.036 Uiso calc R 1 . . H
H2B 0.4407 1.1379 -0.0480 0.036 Uiso calc R 1 . . H
C3 0.4926(5) 0.9086(4) -0.03554(16) 0.0262(10) Uani d . 1 . . C
H3A 0.5409 0.8288 -0.0588 0.031 Uiso calc R 1 . . H
H3B 0.3860 0.8800 -0.0296 0.031 Uiso calc R 1 . . H
C4 0.5733(4) 0.9190(4) 0.02394(17) 0.0245(9) Uani d . 1 . . C
H4A 0.5186 0.9948 0.0479 0.029 Uiso calc R 1 . . H
C5 0.7401(4) 0.9739(4) 0.01648(16) 0.0240(9) Uani d . 1 . . C
H5A 0.7963 0.8976 -0.0068 0.029 Uiso calc R 1 . . H
C6 0.7416(5) 1.1278(4) -0.01648(16) 0.0260(9) Uani d . 1 . . C
H6A 0.6890 1.2049 0.0068 0.031 Uiso calc R 1 . . H
H6B 0.8471 1.1612 -0.0218 0.031 Uiso calc R 1 . . H
C7 0.5489(4) 0.7581(5) 0.11289(17) 0.0258(10) Uani d . 1 . . C
C8 0.5178(4) 0.5991(5) 0.13581(16) 0.0247(9) Uani d . 1 . . C
C9 0.4193(4) 0.5804(5) 0.18368(18) 0.0289(10) Uani d . 1 . . C
H9A 0.3752 0.6662 0.2013 0.035 Uiso calc R 1 . . H
C10 0.3867(5) 0.4353(5) 0.20511(18) 0.0324(11) Uani d . 1 . . C
H10A 0.3180 0.4235 0.2360 0.039 Uiso calc R 1 . . H
C11 0.4564(5) 0.3077(5) 0.18059(19) 0.0362(11) Uani d . 1 . . C
H11A 0.4358 0.2102 0.1954 0.043 Uiso calc R 1 . . H
C12 0.5573(5) 0.3254(5) 0.13381(18) 0.0327(11) Uani d . 1 . . C
H12A 0.6054 0.2398 0.1176 0.039 Uiso calc R 1 . . H
C13 0.5862(4) 0.4699(5) 0.11131(17) 0.0267(10) Uani d . 1 . . C
H13A 0.6521 0.4808 0.0795 0.032 Uiso calc R 1 . . H
C14 0.9680(4) 0.9955(4) 0.08144(17) 0.0234(9) Uani d . 1 . . C
C15 1.0205(4) 1.0202(4) 0.14344(16) 0.0214(9) Uani d . 1 . . C
C16 1.1602(4) 0.9610(5) 0.16201(17) 0.0296(10) Uani d . 1 . . C
H16A 1.2196 0.9029 0.1363 0.036 Uiso calc R 1 . . H
C17 1.2127(5) 0.9880(5) 0.21909(17) 0.0315(10) Uani d . 1 . . C
H17A 1.3063 0.9471 0.2311 0.038 Uiso calc R 1 . . H
C18 1.1274(5) 1.0740(5) 0.25730(19) 0.0331(11) Uani d . 1 . . C
H18A 1.1636 1.0926 0.2950 0.040 Uiso calc R 1 . . H
C19 0.9872(5) 1.1334(5) 0.23974(19) 0.0392(12) Uani d . 1 . . C
H19A 0.9283 1.1909 0.2658 0.047 Uiso calc R 1 . . H
C20 0.9349(4) 1.1068(5) 0.18318(18) 0.0323(10) Uani d . 1 . . C
H20A 0.8408 1.1475 0.1716 0.039 Uiso calc R 1 . . H
N1 0.8139(4) 0.9876(4) 0.07407(15) 0.0254(8) Uani d . 1 . . N
N2 0.5649(4) 0.7690(4) 0.05406(15) 0.0256(8) Uani d . 1 . . N
N3 1.0598(4) 0.9847(4) 0.03657(15) 0.0275(8) Uani d . 1 . . N
N4 0.5610(4) 0.8788(4) 0.14562(16) 0.0290(8) Uani d . 1 . . N
H1 0.760(4) 0.974(4) 0.1038(15) 0.016(10) Uiso d . 1 . . H
H2 0.557(5) 0.687(5) 0.0293(19) 0.054(15) Uiso d . 1 . . H
H6 0.547(4) 0.855(4) 0.1835(17) 0.022(11) Uiso d . 1 . . H
H4 1.147(5) 1.005(6) 0.051(2) 0.063(18) Uiso d . 1 . . H

loop_
_atom_site_aniso_label
_atom_site_aniso_U_11
_atom_site_aniso_U_22
_atom_site_aniso_U_33
_atom_site_aniso_U_12
_atom_site_aniso_U_13
_atom_site_aniso_U_23
C1 0.030(2) 0.028(2) 0.027(2) 0.0048(19) 0.0016(18) 0.002(2)
C2 0.033(2) 0.029(2) 0.027(2) 0.0069(19) -0.0019(19) 0.0031(19)
C3 0.025(2) 0.025(2) 0.029(2) -0.0021(19) -0.0019(18) -0.0036(19)
C4 0.023(2) 0.022(2) 0.028(2) 0.0034(18) 0.0008(17) -0.0017(18)
C5 0.022(2) 0.026(2) 0.024(2) 0.0038(18) 0.0012(16) -0.0031(19)
C6 0.024(2) 0.024(2) 0.030(2) -0.0012(19) -0.0008(17) 0.0043(19)
C7 0.016(2) 0.033(2) 0.028(2) -0.0005(19) -0.0013(16) -0.005(2)
C8 0.023(2) 0.032(2) 0.020(2) -0.0024(19) -0.0045(16) -0.0044(19)
C9 0.029(2) 0.030(2) 0.028(2) -0.003(2) -0.0027(18) 0.001(2)
C10 0.029(2) 0.042(3) 0.026(2) -0.004(2) -0.0007(18) 0.004(2)
C11 0.036(3) 0.035(3) 0.038(3) -0.008(2) -0.013(2) 0.012(2)
C12 0.031(3) 0.035(3) 0.033(3) 0.005(2) -0.0113(19) 0.004(2)
C13 0.024(2) 0.033(2) 0.022(2) -0.003(2) 0.0010(17) 0.0024(19)
C14 0.025(2) 0.0135(19) 0.032(2) -0.0007(18) 0.0037(18) 0.0023(18)
C15 0.020(2) 0.020(2) 0.024(2) -0.0018(17) 0.0019(16) 0.0034(17)
C16 0.028(2) 0.026(2) 0.035(3) 0.0001(19) 0.0041(18) 0.002(2)
C17 0.027(2) 0.030(2) 0.037(3) 0.001(2) -0.0058(19) 0.006(2)
C18 0.030(2) 0.042(3) 0.027(2) -0.003(2) -0.0059(19) 0.001(2)
C19 0.030(3) 0.052(3) 0.035(3) 0.007(2) 0.001(2) -0.011(2)
C20 0.021(2) 0.040(3) 0.036(3) 0.007(2) -0.0061(18) -0.005(2)
N1 0.024(2) 0.028(2) 0.024(2) -0.0014(16) 0.0035(15) -0.0011(18)
N2 0.027(2) 0.0244(19) 0.025(2) 0.0003(16) -0.0005(14) -0.0031(16)
N3 0.024(2) 0.0277(19) 0.030(2) -0.0027(17) 0.0007(15) -0.0037(17)
N4 0.029(2) 0.035(2) 0.023(2) -0.0048(17) 0.0045(16) -0.0022(18)

loop_
_atom_type_symbol
_atom_type_description
_atom_type_scat_dispersion_real
_atom_type_scat_dispersion_imag
_atom_type_scat_source
C C 0.0033 0.0000 'International Tables Vol C Tables 4.2.6.8 and 6.1.1.4'
H H 0.0000 0.0000 'International Tables Vol C Tables 4.2.6.8 and 6.1.1.4'
N N 0.0061 0.0000 'International Tables Vol C Tables 4.2.6.8 and 6.1.1.4'

loop_
_geom_angle_atom_site_label_1
_geom_angle_atom_site_label_2
_geom_angle_atom_site_label_3
_geom_angle
_geom_angle_publ_flag
C2 C1 C6 110.7(3) ?
C2 C1 H1A 109.5 ?
C6 C1 H1A 109.5 ?
C2 C1 H1B 109.5 ?
C6 C1 H1B 109.5 ?
H1A C1 H1B 108.1 ?
C1 C2 C3 110.9(3) ?
C1 C2 H2A 109.5 ?
C3 C2 H2A 109.5 ?
C1 C2 H2B 109.5 ?
C3 C2 H2B 109.5 ?
H2A C2 H2B 108.1 ?
C2 C3 C4 112.0(3) ?
C2 C3 H3A 109.2 ?
C4 C3 H3A 109.2 ?
C2 C3 H3B 109.2 ?
C4 C3 H3B 109.2 ?
H3A C3 H3B 107.9 ?
N2 C4 C3 109.8(3) ?
N2 C4 C5 111.9(3) yes
C3 C4 C5 110.7(3) ?
N2 C4 H4A 108.1 ?
C3 C4 H4A 108.1 ?
C5 C4 H4A 108.1 ?
N1 C5 C6 111.3(3) ?
N1 C5 C4 109.8(3) yes
C6 C5 C4 109.5(3) ?
N1 C5 H5A 108.7 ?
C6 C5 H5A 108.7 ?
C4 C5 H5A 108.7 ?
C1 C6 C5 111.5(3) ?
C1 C6 H6A 109.3 ?
C5 C6 H6A 109.3 ?
C1 C6 H6B 109.3 ?
C5 C6 H6B 109.3 ?
H6A C6 H6B 108.0 ?
N4 C7 N2 120.5(4) yes
N4 C7 C8 124.2(4) yes
N2 C7 C8 115.4(3) yes
C13 C8 C9 118.9(4) ?
C13 C8 C7 121.9(3) ?
C9 C8 C7 119.3(3) ?
C10 C9 C8 120.5(4) ?
C10 C9 H9A 119.7 ?
C8 C9 H9A 119.7 ?
C11 C10 C9 120.0(4) ?
C11 C10 H10A 120.0 ?
C9 C10 H10A 120.0 ?
C10 C11 C12 119.9(4) ?
C10 C11 H11A 120.0 ?
C12 C11 H11A 120.0 ?
C13 C12 C11 120.1(4) ?
C13 C12 H12A 120.0 ?
C11 C12 H12A 120.0 ?
C12 C13 C8 120.6(4) ?
C12 C13 H13A 119.7 ?
C8 C13 H13A 119.7 ?
N3 C14 N1 120.4(4) yes
N3 C14 C15 124.3(4) yes
N1 C14 C15 115.2(3) yes
C16 C15 C20 118.1(4) ?
C16 C15 C14 120.1(3) ?
C20 C15 C14 121.8(3) ?
C15 C16 C17 120.5(4) ?
C15 C16 H16A 119.7 ?
C17 C16 H16A 119.7 ?
C18 C17 C16 120.5(4) ?
C18 C17 H17A 119.7 ?
C16 C17 H17A 119.7 ?
C17 C18 C19 119.9(4) ?
C17 C18 H18A 120.1 ?
C19 C18 H18A 120.1 ?
C18 C19 C20 119.8(4) ?
C18 C19 H19A 120.1 ?
C20 C19 H19A 120.1 ?
C19 C20 C15 121.3(4) ?
C19 C20 H20A 119.4 ?
C15 C20 H20A 119.4 ?
C14 N1 C5 123.3(3) yes
C14 N1 H1 118(3) ?
C5 N1 H1 118(3) ?
C7 N2 C4 121.9(3) yes
C7 N2 H2 124(3) ?
C4 N2 H2 114(3) ?
C14 N3 H4 103(3) ?
C7 N4 H6 111(2) ?

loop_
_geom_bond_atom_site_label_1
_geom_bond_atom_site_label_2
_geom_bond_site_symmetry_2
_geom_bond_distance
_geom_bond_publ_flag
C1 C2 . 1.515(5) ?
C1 C6 . 1.516(5) ?
C1 H1A . 0.970 ?
C1 H1B . 0.970 ?
C2 C3 . 1.527(5) ?
C2 H2A . 0.970 ?
C2 H2B . 0.970 ?
C3 C4 . 1.530(5) ?
C3 H3A . 0.970 ?
C3 H3B . 0.970 ?
C4 N2 . 1.476(5) yes
C4 C5 . 1.537(5) yes
C4 H4A . 0.980 ?
C5 N1 . 1.467(5) yes
C5 C6 . 1.536(5) ?
C5 H5A . 0.980 ?
C6 H6A . 0.970 ?
C6 H6B . 0.970 ?
C7 N4 . 1.293(5) yes
C7 N2 . 1.352(5) yes
C7 C8 . 1.503(6) yes
C8 C13 . 1.389(5) ?
C8 C9 . 1.397(5) ?
C9 C10 . 1.383(5) ?
C9 H9A . 0.930 ?
C10 C11 . 1.382(6) ?
C10 H10A . 0.930 ?
C11 C12 . 1.390(6) ?
C11 H11A . 0.930 ?
C12 C13 . 1.381(5) ?
C12 H12A . 0.930 ?
C13 H13A . 0.930 ?
C14 N3 . 1.301(5) yes
C14 N1 . 1.352(5) yes
C14 C15 . 1.501(5) yes
C15 C16 . 1.386(5) ?
C15 C20 . 1.394(5) ?
C16 C17 . 1.399(5) ?
C16 H16A . 0.930 ?
C17 C18 . 1.367(6) ?
C17 H17A . 0.930 ?
C18 C19 . 1.383(6) ?
C18 H18A . 0.930 ?
C19 C20 . 1.387(6) ?
C19 H19A . 0.930 ?
C20 H20A . 0.930 ?
N1 H1 . 0.83(4) ?
N2 H2 . 0.91(4) ?
N3 H4 . 0.85(4) ?
N4 H6 . 0.90(4) ?

loop_
_geom_hbond_atom_site_label_D
_geom_hbond_atom_site_label_H
_geom_hbond_atom_site_label_A
_geom_hbond_site_symmetry_A
_geom_hbond_distance_DH
_geom_hbond_distance_HA
_geom_hbond_distance_DA
_geom_hbond_angle_DHA
_geom_hbond_publ_flag
N2 H2 N3 4_465 0.91(4) 2.12(5) 3.024(5) 172(4) yes
N1 H1 N4 . 0.83(4) 2.14(4) 2.898(5) 151(3) yes

loop_
_geom_torsion_atom_site_label_1
_geom_torsion_atom_site_label_2
_geom_torsion_atom_site_label_3
_geom_torsion_atom_site_label_4
_geom_torsion
_geom_torsion_publ_flag
C6 C1 C2 C3 -56.1(4) ?
C1 C2 C3 C4 55.4(4) ?
C2 C3 C4 N2 -179.6(3) ?
C2 C3 C4 C5 -55.5(4) ?
N2 C4 C5 N1 -58.8(4) yes
C3 C4 C5 N1 178.4(3) ?
N2 C4 C5 C6 178.6(3) ?
C3 C4 C5 C6 55.8(4) ?
C2 C1 C6 C5 58.1(4) ?
N1 C5 C6 C1 -179.4(3) ?
C4 C5 C6 C1 -57.7(4) ?
N4 C7 C8 C13 -142.5(4) ?
N2 C7 C8 C13 37.2(5) ?
N4 C7 C8 C9 36.5(5) ?
N2 C7 C8 C9 -143.8(3) ?
C13 C8 C9 C10 -2.0(5) ?
C7 C8 C9 C10 178.9(3) ?
C8 C9 C10 C11 2.5(5) ?
C9 C10 C11 C12 -1.0(6) ?
C10 C11 C12 C13 -1.0(6) ?
C11 C12 C13 C8 1.5(5) ?
C9 C8 C13 C12 0.0(5) ?
C7 C8 C13 C12 179.1(3) ?
N3 C14 C15 C16 -32.1(5) ?
N1 C14 C15 C16 149.3(3) ?
N3 C14 C15 C20 145.9(4) ?
N1 C14 C15 C20 -32.8(5) ?
C20 C15 C16 C17 -0.4(5) ?
C14 C15 C16 C17 177.6(3) ?
C15 C16 C17 C18 -0.1(5) ?
C16 C17 C18 C19 0.6(6) ?
C17 C18 C19 C20 -0.6(6) ?
C18 C19 C20 C15 0.1(6) ?
C16 C15 C20 C19 0.4(5) ?
C14 C15 C20 C19 -177.6(3) ?
N3 C14 N1 C5 -3.0(5) yes
C15 C14 N1 C5 175.8(3) yes
C4 C5 N1 C14 162.9(3) yes
C6 C5 N1 C14 -75.5(4) ?
N4 C7 N2 C4 -9.2(5) yes
C8 C7 N2 C4 171.1(3) yes
C3 C4 N2 C7 -144.8(3) ?
C5 C4 N2 C7 92.1(4) yes

loop_
_cod_related_entry_id
_cod_related_entry_database
_cod_related_entry_code
1 ChemSpider 24731767
